data_1537037
loop_
_publ_author_name
'Kranenberg, C.'
'Johrendt, D.'
'Mewis, A.'

_publ_section_title
;
 Neue ternaere Germanide: die Verbindungen Ln4 Zn5 Ge6 (Ln: Gd, Tm, Lu)
;
_journal_name_full 'Zeitschrift fuer Anorganische und Allgemeine Chemie'
_journal_page_first 539
_journal_page_last 544
_journal_volume 627
_journal_year 2001
_chemical_formula_sum 'Gd4 Ge6 Zn5'
_chemical_name_systematic 'Gd4 Zn5 Ge6'
_space_group_IT_number 36
_symmetry_space_group_name_Hall 'C 2c -2'
_symmetry_space_group_name_H-M 'C m c 21'
_cell_angle_alpha 90
_cell_angle_beta 90
_cell_angle_gamma 90
_cell_formula_units_Z 4
_cell_length_a 4.249
_cell_length_b 18.663
_cell_length_c 15.423
_cell_volume 1223.030
_citation_journal_id_ASTM ZAACAB
_cod_data_source_file Kranenberg_ZAACAB_2001_38.cif
_cod_data_source_block Gd4Ge6Zn5
_cod_original_cell_volume 1223.03
_cod_database_code 1537037

loop_
_symmetry_equiv_pos_as_xyz
x,y,z
-x,-y,z+1/2
-x,y,z
x,-y,z+1/2
x+1/2,y+1/2,z
-x+1/2,-y+1/2,z+1/2
-x+1/2,y+1/2,z
x+1/2,-y+1/2,z+1/2

loop_
_atom_site_label
_atom_site_type_symbol
_atom_site_fract_x
_atom_site_fract_y
_atom_site_fract_z
_atom_site_occupancy
_atom_site_U_iso_or_equiv
Ge6 Ge 0 0.11225 0.1186 1 0.0
Ge2 Ge 0 0.56838 0.9053 1 0.0
Zn1 Zn 0 0.65552 0.7727 1 0.0
Ge3 Ge 0 0.77834 0.9872 1 0.0
Ge5 Ge 0 0.43211 0.1297 1 0.0
Zn4 Zn 0 0.84802 0.1273 1 0.0
Gd2 Gd 0 0.17588 0.94543 1 0.0
Gd4 Gd 0 0.03239 0.76256 1 0.0
Gd1 Gd 0 0.98116 0 1 0.0
Ge4 Ge 0 0.44081 0.8543 1 0.0
Gd3 Gd 0 0.83188 0.80371 1 0.0
Zn2 Zn 0 0.69982 0.1251 1 0.0
Ge1 Ge 0 0.22702 0.7648 1 0.0
Zn5 Zn 0 0.56544 0.1834 1 0.0
Zn3 Zn 0 0.35008 0.9811 1 0.0
